data_4342070
loop_
_publ_author_name
'M\"uller, Christoph'
'Koch, Alexander'
'G\"orls, Helmar'
'Krieck, Sven'
'Westerhausen, Matthias'

_publ_section_title
;
 Tris(pyrazolyl)methanides of the Alkaline Earth Metals: Influence of the
 Substitution Pattern on Stability and Degradation.
;
_journal_issue 2
_journal_name_full 'Inorganic chemistry'
_journal_page_first 635
_journal_page_last 645
_journal_paper_doi 10.1021/ic5025907
_journal_volume 54
_journal_year 2015
_chemical_formula_moiety 'C22 H16 N6 S3'
_chemical_formula_sum 'C22 H16 N6 S3'
_chemical_formula_weight 460.59
_space_group_IT_number 14
_symmetry_cell_setting monoclinic
_symmetry_space_group_name_Hall '-P 2yn'
_symmetry_space_group_name_H-M 'P 1 21/n 1'
_atom_sites_solution_hydrogens mixed
_atom_sites_solution_primary direct
_atom_sites_solution_secondary difmap
_audit_creation_method SHELXL-97
_cell_angle_alpha 90.00
_cell_angle_beta 117.173(1)
_cell_angle_gamma 90.00
_cell_formula_units_Z 4
_cell_length_a 9.9824(2)
_cell_length_b 21.6608(4)
_cell_length_c 10.9294(2)
_cell_measurement_temperature 133(2)
_cell_volume 2102.40(7)
_computing_cell_refinement DENZO
_computing_data_collection COLLECT
_computing_data_reduction DENZO
_computing_molecular_graphics SHELXTL/PC
_computing_publication_material SHELXL-97
_computing_structure_refinement 'SHELXL-97 (Sheldrick, 2008)'
_computing_structure_solution 'SHELXS-97 (Sheldrick, 2008)'
_diffrn_ambient_temperature 133(2)
_diffrn_measured_fraction_theta_full 0.998
_diffrn_measured_fraction_theta_max 0.998
_diffrn_measurement_device_type KappaCCD
_diffrn_measurement_method 'phi- + omega-scan'
_diffrn_radiation_monochromator graphite
_diffrn_radiation_source 'fine-focus sealed tube'
_diffrn_radiation_type MoK\a
_diffrn_radiation_wavelength 0.71073
_diffrn_reflns_av_R_equivalents 0.0369
_diffrn_reflns_av_sigmaI/netI 0.0293
_diffrn_reflns_limit_h_max 12
_diffrn_reflns_limit_h_min -12
_diffrn_reflns_limit_k_max 28
_diffrn_reflns_limit_k_min -28
_diffrn_reflns_limit_l_max 14
_diffrn_reflns_limit_l_min -14
_diffrn_reflns_number 16199
_diffrn_reflns_theta_full 27.52
_diffrn_reflns_theta_max 27.52
_diffrn_reflns_theta_min 2.29
_exptl_absorpt_coefficient_mu 0.376
_exptl_absorpt_correction_T_max 0.7456
_exptl_absorpt_correction_T_min 0.6650
_exptl_absorpt_correction_type multi-scan
_exptl_absorpt_process_details 'SADABS, Bruker-AXS, 2002'
_exptl_crystal_colour colourless
_exptl_crystal_density_diffrn 1.455
_exptl_crystal_density_method 'not measured'
_exptl_crystal_description prism
_exptl_crystal_F_000 952
_exptl_crystal_size_max 0.045
_exptl_crystal_size_mid 0.042
_exptl_crystal_size_min 0.035
_refine_diff_density_max 0.548
_refine_diff_density_min -0.501
_refine_diff_density_rms 0.063
_refine_ls_extinction_method none
_refine_ls_goodness_of_fit_ref 1.084
_refine_ls_hydrogen_treatment mixed
_refine_ls_matrix_type full
_refine_ls_number_parameters 340
_refine_ls_number_reflns 4815
_refine_ls_number_restraints 0
_refine_ls_restrained_S_all 1.084
_refine_ls_R_factor_all 0.0581
_refine_ls_R_factor_gt 0.0486
_refine_ls_shift/su_max 0.001
_refine_ls_shift/su_mean 0.000
_refine_ls_structure_factor_coef Fsqd
_refine_ls_weighting_details 'calc w=1/[\s^2^(Fo^2^)+(0.0282P)^2^+3.4136P] where P=(Fo^2^+2Fc^2^)/3'
_refine_ls_weighting_scheme calc
_refine_ls_wR_factor_gt 0.1035
_refine_ls_wR_factor_ref 0.1088
_reflns_number_gt 4194
_reflns_number_total 4815
_reflns_threshold_expression >2sigma(I)
_cod_data_source_file ic5025907_si_002.cif
_cod_data_source_block FO5412
_cod_depositor_comments 'Adding full bibliography for 4342066--4342075.cif.'
_cod_original_sg_symbol_H-M 'P 21/n'
_cod_database_code 4342070

loop_
_symmetry_equiv_pos_as_xyz
'x, y, z'
'-x+1/2, y+1/2, -z+1/2'
'-x, -y, -z'
'x-1/2, -y-1/2, z-1/2'

loop_
_atom_site_label
_atom_site_type_symbol
_atom_site_fract_x
_atom_site_fract_y
_atom_site_fract_z
_atom_site_U_iso_or_equiv
_atom_site_adp_type
_atom_site_occupancy
_atom_site_symmetry_multiplicity
_atom_site_calc_flag
_atom_site_refinement_flags
S1 S 0.48344(7) -0.18263(3) 0.44840(7) 0.03154(16) Uani 1 1 d .
S2 S 0.06180(7) 0.07046(4) -0.21621(6) 0.03550(18) Uani 1 1 d .
S3 S 0.87607(7) 0.21949(3) 0.55293(6) 0.02951(15) Uani 1 1 d .
N1 N 0.67387(19) -0.02110(8) 0.33928(18) 0.0160(4) Uani 1 1 d .
N2 N 0.6028(2) -0.07452(8) 0.34125(19) 0.0193(4) Uani 1 1 d .
N3 N 0.45371(19) 0.03379(8) 0.19331(17) 0.0157(4) Uani 1 1 d .
N4 N 0.34386(19) 0.03654(8) 0.06016(17) 0.0155(3) Uani 1 1 d .
N5 N 0.6956(2) 0.07127(8) 0.23247(18) 0.0168(4) Uani 1 1 d .
N6 N 0.7231(2) 0.11397(8) 0.33362(18) 0.0182(4) Uani 1 1 d .
C1 C 0.6042(2) 0.01749(10) 0.2178(2) 0.0162(4) Uani 1 1 d .
H1 H 0.596(3) -0.0042(11) 0.137(2) 0.014(6) Uiso 1 1 d .
C2 C 0.8172(2) -0.01870(11) 0.4423(2) 0.0198(4) Uani 1 1 d .
H2 H 0.880(3) 0.0164(13) 0.452(3) 0.027(7) Uiso 1 1 d .
C3 C 0.8408(2) -0.07145(11) 0.5173(2) 0.0209(4) Uani 1 1 d .
H3 H 0.928(3) -0.0833(12) 0.597(3) 0.026(7) Uiso 1 1 d .
C4 C 0.7044(2) -0.10480(10) 0.4514(2) 0.0178(4) Uani 1 1 d .
C5 C 0.6668(2) -0.16320(10) 0.4950(2) 0.0194(4) Uani 1 1 d .
C6 C 0.7711(3) -0.20783(10) 0.5854(2) 0.0204(4) Uani 1 1 d .
H6A H 0.8777 -0.2058 0.6240 0.024 Uiso 1 1 calc R
C7 C 0.6859(3) -0.25604(12) 0.6073(3) 0.0337(6) Uani 1 1 d .
H7 H 0.731(4) -0.2875(15) 0.662(3) 0.045(9) Uiso 1 1 d .
C8 C 0.5355(3) -0.24884(12) 0.5423(3) 0.0325(6) Uani 1 1 d .
H8 H 0.464(3) -0.2740(15) 0.542(3) 0.039(8) Uiso 1 1 d .
C9 C 0.4080(3) 0.05768(11) 0.2824(2) 0.0204(4) Uani 1 1 d .
H9 H 0.473(3) 0.0574(13) 0.380(3) 0.029(7) Uiso 1 1 d .
C10 C 0.2618(3) 0.07580(11) 0.2064(2) 0.0209(5) Uani 1 1 d .
H10 H 0.199(3) 0.0933(12) 0.238(3) 0.021(6) Uiso 1 1 d .
C11 C 0.2262(2) 0.06166(9) 0.0689(2) 0.0160(4) Uani 1 1 d .
C12 C 0.0810(2) 0.07044(10) -0.0517(2) 0.0176(4) Uani 1 1 d .
C13 C -0.0548(3) 0.07836(11) -0.0532(2) 0.0226(5) Uani 1 1 d .
H13 H -0.062(3) 0.0793(13) 0.030(3) 0.031(7) Uiso 1 1 d .
C14 C -0.1763(3) 0.08347(11) -0.1880(3) 0.0254(5) Uani 1 1 d .
H14 H -0.276(3) 0.0882(13) -0.207(3) 0.032(7) Uiso 1 1 d .
C15 C -0.1302(3) 0.08011(12) -0.2856(3) 0.0286(5) Uani 1 1 d .
H15 H -0.182(4) 0.0832(15) -0.377(3) 0.046(9) Uiso 1 1 d .
C16 C 0.7352(2) 0.09200(11) 0.1362(2) 0.0202(4) Uani 1 1 d .
H16 H 0.719(3) 0.0674(12) 0.063(3) 0.020(6) Uiso 1 1 d .
C17 C 0.7955(3) 0.14927(11) 0.1771(2) 0.0225(5) Uani 1 1 d .
H17 H 0.832(3) 0.1765(13) 0.134(3) 0.030(7) Uiso 1 1 d .
C18 C 0.7850(2) 0.16125(10) 0.2997(2) 0.0185(4) Uani 1 1 d .
C19 C 0.8299(2) 0.21755(10) 0.3807(2) 0.0198(4) Uani 1 1 d .
C20 C 0.8421(3) 0.27531(11) 0.3350(3) 0.0288(5) Uani 1 1 d .
H20 H 0.823(3) 0.2812(13) 0.247(3) 0.034(8) Uiso 1 1 d .
C21 C 0.8878(3) 0.32046(12) 0.4398(3) 0.0350(6) Uani 1 1 d .
H21 H 0.897(4) 0.3609(16) 0.423(3) 0.047(9) Uiso 1 1 d .
C22 C 0.9095(3) 0.29740(12) 0.5616(3) 0.0324(6) Uani 1 1 d .
H22 H 0.943(3) 0.3164(13) 0.645(3) 0.032(8) Uiso 1 1 d .

loop_
_atom_site_aniso_label
_atom_site_aniso_U_11
_atom_site_aniso_U_22
_atom_site_aniso_U_33
_atom_site_aniso_U_23
_atom_site_aniso_U_13
_atom_site_aniso_U_12
S1 0.0266(3) 0.0261(3) 0.0365(3) 0.0051(3) 0.0097(3) -0.0030(2)
S2 0.0256(3) 0.0625(5) 0.0173(3) 0.0011(3) 0.0088(2) 0.0134(3)
S3 0.0343(3) 0.0275(3) 0.0251(3) -0.0067(2) 0.0122(3) -0.0071(3)
N1 0.0149(8) 0.0153(9) 0.0162(8) -0.0003(7) 0.0055(7) -0.0006(7)
N2 0.0194(9) 0.0150(9) 0.0205(9) -0.0006(7) 0.0064(7) -0.0021(7)
N3 0.0146(8) 0.0177(9) 0.0144(8) -0.0008(7) 0.0062(7) 0.0006(7)
N4 0.0163(8) 0.0155(9) 0.0137(8) 0.0007(7) 0.0060(7) 0.0004(7)
N5 0.0180(8) 0.0164(9) 0.0178(9) -0.0027(7) 0.0096(7) -0.0024(7)
N6 0.0187(9) 0.0172(9) 0.0191(9) -0.0038(7) 0.0090(7) -0.0019(7)
C1 0.0157(9) 0.0172(10) 0.0160(9) -0.0011(8) 0.0075(8) 0.0001(8)
C2 0.0142(10) 0.0257(12) 0.0186(10) -0.0001(9) 0.0066(8) -0.0031(8)
C3 0.0172(10) 0.0260(12) 0.0176(10) 0.0023(9) 0.0064(9) 0.0009(9)
C4 0.0176(10) 0.0195(11) 0.0162(10) -0.0005(8) 0.0077(8) 0.0023(8)
C5 0.0203(10) 0.0183(10) 0.0173(10) -0.0027(8) 0.0066(8) -0.0005(8)
C6 0.0257(11) 0.0139(10) 0.0215(10) -0.0018(8) 0.0106(9) -0.0027(8)
C7 0.0419(15) 0.0217(13) 0.0287(13) 0.0071(10) 0.0084(12) 0.0051(11)
C8 0.0383(15) 0.0234(13) 0.0330(14) 0.0030(10) 0.0138(12) -0.0084(11)
C9 0.0217(11) 0.0258(12) 0.0149(10) -0.0022(9) 0.0094(9) 0.0004(9)
C10 0.0226(11) 0.0242(12) 0.0194(10) -0.0035(9) 0.0127(9) 0.0016(9)
C11 0.0170(10) 0.0146(10) 0.0172(10) -0.0003(8) 0.0085(8) 0.0000(8)
C12 0.0199(10) 0.0148(10) 0.0181(10) 0.0000(8) 0.0087(8) 0.0019(8)
C13 0.0200(11) 0.0245(12) 0.0250(12) 0.0023(9) 0.0116(9) 0.0024(9)
C14 0.0168(11) 0.0208(12) 0.0330(13) 0.0003(10) 0.0066(10) 0.0006(9)
C15 0.0243(12) 0.0297(13) 0.0227(12) -0.0010(10) 0.0028(10) 0.0062(10)
C16 0.0199(10) 0.0242(12) 0.0193(10) -0.0011(9) 0.0112(9) 0.0003(9)
C17 0.0262(11) 0.0211(11) 0.0250(11) -0.0003(9) 0.0160(10) -0.0020(9)
C18 0.0149(9) 0.0184(10) 0.0211(10) 0.0009(8) 0.0073(8) 0.0009(8)
C19 0.0159(10) 0.0205(11) 0.0226(10) -0.0022(9) 0.0084(8) -0.0008(8)
C20 0.0340(13) 0.0190(12) 0.0313(13) -0.0009(10) 0.0130(11) -0.0011(10)
C21 0.0373(15) 0.0166(12) 0.0457(16) -0.0048(11) 0.0144(13) -0.0024(11)
C22 0.0281(13) 0.0257(13) 0.0366(14) -0.0143(11) 0.0088(11) -0.0056(10)

loop_
_atom_type_symbol
_atom_type_description
_atom_type_scat_dispersion_real
_atom_type_scat_dispersion_imag
_atom_type_scat_source
C C 0.0033 0.0016 'International Tables Vol C Tables 4.2.6.8 and 6.1.1.4'
H H 0.0000 0.0000 'International Tables Vol C Tables 4.2.6.8 and 6.1.1.4'
N N 0.0061 0.0033 'International Tables Vol C Tables 4.2.6.8 and 6.1.1.4'
S S 0.1246 0.1234 'International Tables Vol C Tables 4.2.6.8 and 6.1.1.4'

loop_
_geom_angle_atom_site_label_1
_geom_angle_atom_site_label_2
_geom_angle_atom_site_label_3
_geom_angle
C8 S1 C5 92.13(13)
C12 S2 C15 91.75(12)
C22 S3 C19 91.89(13)
C2 N1 N2 112.21(17)
C2 N1 C1 128.34(18)
N2 N1 C1 117.94(16)
C4 N2 N1 104.14(17)
C9 N3 N4 112.29(17)
C9 N3 C1 128.66(18)
N4 N3 C1 117.97(16)
C11 N4 N3 104.22(16)
C16 N5 N6 112.32(18)
C16 N5 C1 125.01(18)
N6 N5 C1 121.25(17)
C18 N6 N5 104.01(17)
N5 C1 N3 112.01(17)
N5 C1 N1 110.42(17)
N3 C1 N1 109.52(17)
N5 C1 H1 106.1(14)
N3 C1 H1 107.5(14)
N1 C1 H1 111.3(14)
N1 C2 C3 107.10(19)
N1 C2 H2 120.6(16)
C3 C2 H2 132.3(16)
C2 C3 C4 105.08(19)
C2 C3 H3 128.1(17)
C4 C3 H3 126.9(17)
N2 C4 C3 111.43(19)
N2 C4 C5 121.06(19)
C3 C4 C5 127.4(2)
C6 C5 C4 126.6(2)
C6 C5 S1 112.32(17)
C4 C5 S1 120.98(16)
C5 C6 C7 107.9(2)
C5 C6 H6A 126.0
C7 C6 H6A 126.0
C8 C7 C6 115.5(2)
C8 C7 H7 124(2)
C6 C7 H7 121(2)
C7 C8 S1 112.1(2)
C7 C8 H8 129(2)
S1 C8 H8 119(2)
N3 C9 C10 106.89(19)
N3 C9 H9 120.8(17)
C10 C9 H9 132.2(17)
C9 C10 C11 105.34(19)
C9 C10 H10 127.7(16)
C11 C10 H10 127.0(16)
N4 C11 C10 111.24(19)
N4 C11 C12 122.08(18)
C10 C11 C12 126.66(19)
C13 C12 C11 127.0(2)
C13 C12 S2 110.66(17)
C11 C12 S2 122.37(16)
C12 C13 C14 113.4(2)
C12 C13 H13 120.2(17)
C14 C13 H13 126.4(17)
C15 C14 C13 112.3(2)
C15 C14 H14 123.6(18)
C13 C14 H14 124.1(18)
C14 C15 S2 111.92(19)
C14 C15 H15 131(2)
S2 C15 H15 117(2)
N5 C16 C17 106.8(2)
N5 C16 H16 119.6(16)
C17 C16 H16 133.6(16)
C16 C17 C18 105.4(2)
C16 C17 H17 129.1(17)
C18 C17 H17 125.4(17)
N6 C18 C17 111.51(19)
N6 C18 C19 121.9(2)
C17 C18 C19 126.6(2)
C20 C19 C18 126.7(2)
C20 C19 S3 110.58(18)
C18 C19 S3 122.76(17)
C19 C20 C21 112.7(2)
C19 C20 H20 120.5(19)
C21 C20 H20 126.9(19)
C22 C21 C20 113.1(2)
C22 C21 H21 125(2)
C20 C21 H21 122(2)
C21 C22 S3 111.8(2)
C21 C22 H22 129.9(18)
S3 C22 H22 118.2(18)

loop_
_geom_bond_atom_site_label_1
_geom_bond_atom_site_label_2
_geom_bond_distance
S1 C8 1.701(3)
S1 C5 1.713(2)
S2 C12 1.719(2)
S2 C15 1.722(3)
S3 C22 1.714(3)
S3 C19 1.722(2)
N1 C2 1.359(3)
N1 N2 1.363(2)
N1 C1 1.450(3)
N2 C4 1.339(3)
N3 C9 1.353(3)
N3 N4 1.366(2)
N3 C1 1.444(3)
N4 C11 1.337(3)
N5 C16 1.358(3)
N5 N6 1.370(2)
N5 C1 1.443(3)
N6 C18 1.333(3)
C1 H1 0.97(2)
C2 C3 1.362(3)
C2 H2 0.96(3)
C3 C4 1.414(3)
C3 H3 0.94(3)
C4 C5 1.460(3)
C5 C6 1.434(3)
C6 C7 1.434(3)
C6 H6A 0.9500
C7 C8 1.345(4)
C7 H7 0.88(3)
C8 H8 0.90(3)
C9 C10 1.366(3)
C9 H9 0.96(3)
C10 C11 1.411(3)
C10 H10 0.92(3)
C11 C12 1.459(3)
C12 C13 1.360(3)
C13 C14 1.422(3)
C13 H13 0.94(3)
C14 C15 1.342(4)
C14 H14 0.92(3)
C15 H15 0.90(3)
C16 C17 1.362(3)
C16 H16 0.92(3)
C17 C18 1.414(3)
C17 H17 0.93(3)
C18 C19 1.453(3)
C19 C20 1.373(3)
C20 C21 1.414(4)
C20 H20 0.90(3)
C21 C22 1.344(4)
C21 H21 0.91(3)
C22 H22 0.92(3)
